data_2209740
loop_
_publ_author_name
'Bing-Xin Liu'
'Hui-Gen Yan'
'Duan-Jun Xu'

_publ_section_title
;
 Bis[triaqua(2,2'-diamino-4,4'-bi-1,3-thiazole)isonicotinatozinc(II)]
 bis(isonicotinate)
 diaqua(2,2'-diamino-4,4'-bi-1,3-thiazole)bis(isonicotinato)zinc(II)
 tetrahydrate
;
_journal_coeditor_code AT2065
_journal_issue 8
_journal_name_full 'Acta Crystallographica Section E'
_journal_page_first m1969
_journal_page_last m1971
_journal_paper_doi 10.1107/S1600536806028728
_journal_volume 62
_journal_year 2006
_chemical_formula_iupac
;
[Zn (C6 H4 N O2) (C6 H6 N4 S2) (H2 O)3]2 (C6 H4 N O2)2.
[Zn (C6 H4 N O2)2 (C6 H6 N4 S2) (H2 O)2], 4H2 O
;
_chemical_formula_moiety '2C12 H16 N5 O5 S2 Zn +, 2C6 H4 N O2 -, C18 H18 N6 O6 S2 Zn, 4H2 O'
_chemical_formula_sum 'C54 H66 N18 O24 S6 Zn3'
_chemical_formula_weight 1739.72
_chemical_name_systematic
;
Bis[triaqua(2,2'-diamino-4,4'-bi-1,3-thiazole)isonicotinatozinc(II)]
bis(isonicotinate)
diaqua(2,2'-diamino-4,4'-bi-1,3-thiazole)bis(isonicotinato)zinc(II)
tetrahydrate
;
_space_group_IT_number 15
_symmetry_cell_setting monoclinic
_symmetry_space_group_name_Hall '-C 2yc'
_symmetry_space_group_name_H-M 'C 1 2/c 1'
_atom_sites_solution_hydrogens geom
_atom_sites_solution_primary direct
_atom_sites_solution_secondary difmap
_audit_creation_method SHELXL-97
_cell_angle_alpha 90.00
_cell_angle_beta 108.967(12)
_cell_angle_gamma 90.00
_cell_formula_units_Z 4
_cell_length_a 36.196(3)
_cell_length_b 10.1184(9)
_cell_length_c 20.4410(17)
_cell_measurement_reflns_used 4950
_cell_measurement_temperature 295(2)
_cell_measurement_theta_max 25.0
_cell_measurement_theta_min 2.8
_cell_volume 7080.0(12)
_computing_cell_refinement PROCESS-AUTO
_computing_data_collection 'PROCESS-AUTO (Rigaku, 1998)'
_computing_data_reduction 'CrystalStructure (Rigaku/MSC, 2002)'
_computing_molecular_graphics 'Ortep-3 for Windows (Farrugia, 1997)'
_computing_publication_material 'WinGX (Farrugia, 1999)'
_computing_structure_refinement 'SHELXL97 (Sheldrick, 1997)'
_computing_structure_solution 'SIR92 (Altomare <i>et al.</i>,  1993)'
_diffrn_ambient_temperature 295(2)
_diffrn_detector_area_resol_mean 10.0
_diffrn_measured_fraction_theta_full 1.00
_diffrn_measured_fraction_theta_max 1.00
_diffrn_measurement_device_type 'Rigaku R-AXIS RAPID'
_diffrn_measurement_method \w
_diffrn_radiation_monochromator graphite
_diffrn_radiation_source 'fine-focus sealed tube'
_diffrn_radiation_type MoK\a
_diffrn_radiation_wavelength 0.71073
_diffrn_reflns_av_R_equivalents 0.027
_diffrn_reflns_av_sigmaI/netI 0.035
_diffrn_reflns_limit_h_max 40
_diffrn_reflns_limit_h_min -42
_diffrn_reflns_limit_k_max 12
_diffrn_reflns_limit_k_min -11
_diffrn_reflns_limit_l_max 23
_diffrn_reflns_limit_l_min -24
_diffrn_reflns_number 17955
_diffrn_reflns_theta_full 25.0
_diffrn_reflns_theta_max 25.0
_diffrn_reflns_theta_min 1.2
_diffrn_standards_interval_count 0
_diffrn_standards_interval_time 0
_diffrn_standards_number 0
_exptl_absorpt_coefficient_mu 1.275
_exptl_absorpt_correction_T_max 0.780
_exptl_absorpt_correction_T_min 0.680
_exptl_absorpt_correction_type multi-scan
_exptl_absorpt_process_details '(ABSCOR; Higashi, 1995)'
_exptl_crystal_colour yellow
_exptl_crystal_density_diffrn 1.632
_exptl_crystal_density_method 'not measured'
_exptl_crystal_description prism
_exptl_crystal_F_000 3576
_exptl_crystal_size_max 0.34
_exptl_crystal_size_mid 0.25
_exptl_crystal_size_min 0.20
_refine_diff_density_max 0.36
_refine_diff_density_min -0.33
_refine_ls_extinction_method none
_refine_ls_goodness_of_fit_ref 1.041
_refine_ls_hydrogen_treatment constr
_refine_ls_matrix_type full
_refine_ls_number_parameters 484
_refine_ls_number_reflns 6224
_refine_ls_number_restraints 0
_refine_ls_restrained_S_all 1.041
_refine_ls_R_factor_all 0.049
_refine_ls_R_factor_gt 0.038
_refine_ls_shift/su_max 0.003
_refine_ls_shift/su_mean 0.000
_refine_ls_structure_factor_coef Fsqd
_refine_ls_weighting_details 'calc w=1/[\s^2^(Fo^2^)+(0.048P)^2^+6.9519P] where P=(Fo^2^+2Fc^2^)/3'
_refine_ls_weighting_scheme calc
_refine_ls_wR_factor_gt 0.093
_refine_ls_wR_factor_ref 0.098
_reflns_number_gt 5136
_reflns_number_total 6224
_reflns_threshold_expression I>2\s(I)
_cod_data_source_file at2065.cif
_cod_data_source_block I
_cod_depositor_comments
;
 Marking attached hydrogen atoms.

 Antanas Vaitkus,
 2017-11-30
;
_cod_original_cell_volume 7079.9(11)
_cod_original_sg_symbol_H-M 'C 2/c'
_cod_database_code 2209740
_cod_database_fobs_code 2209740

loop_
_symmetry_equiv_pos_as_xyz
'x, y, z'
'-x, y, -z+1/2'
'x+1/2, y+1/2, z'
'-x+1/2, y+1/2, -z+1/2'
'-x, -y, -z'
'x, -y, z-1/2'
'-x+1/2, -y+1/2, -z'
'x+1/2, -y+1/2, z-1/2'

loop_
_atom_site_type_symbol
_atom_site_label
_atom_site_fract_x
_atom_site_fract_y
_atom_site_fract_z
_atom_site_U_iso_or_equiv
_atom_site_adp_type
_atom_site_calc_flag
_atom_site_refinement_flags
_atom_site_occupancy
_atom_site_disorder_assembly
_atom_site_disorder_group
_atom_site_attached_hydrogens
Zn Zn1 0.694629(9) 0.55606(3) 0.559557(16) 0.02846(11) Uani d . 1 . . 0
Zn Zn2 0.5000 0.92746(4) 0.7500 0.02544(12) Uani d S 1 . . 0
O O1 0.74026(6) 0.5896(2) 0.51133(10) 0.0410(5) Uani d . 1 . . 0
H H1A 0.7635 0.6042 0.5290 0.062 Uiso d R 1 . . 0
H H1B 0.7318 0.6200 0.4706 0.062 Uiso d R 1 . . 0
O O2 0.72163(5) 0.70164(19) 0.63457(9) 0.0361(5) Uani d . 1 . . 0
H H2A 0.7417 0.7437 0.6334 0.054 Uiso d R 1 . . 0
H H2B 0.7066 0.7511 0.6470 0.054 Uiso d R 1 . . 0
O O3 0.66121(5) 0.70455(18) 0.49344(9) 0.0358(5) Uani d . 1 . . 0
H H3A 0.6709 0.7516 0.4710 0.054 Uiso d R 1 . . 0
H H3B 0.6507 0.7635 0.5107 0.054 Uiso d R 1 . . 0
O O4 0.47029(5) 0.77539(18) 0.67936(9) 0.0315(4) Uani d . 1 . . 0
H H4A 0.4548 0.7256 0.6921 0.047 Uiso d R 1 . . 0
H H4B 0.4904 0.7218 0.6756 0.047 Uiso d R 1 . . 0
O O21 0.52706(6) 0.6057(2) 0.66863(10) 0.0424(5) Uani d . 1 . . 0
O O22 0.57349(6) 0.6133(2) 0.77088(9) 0.0395(5) Uani d . 1 . . 0
O O41 0.62687(6) 0.8831(2) 0.54772(10) 0.0414(5) Uani d . 1 . . 0
O O42 0.67118(6) 0.8770(2) 0.65309(10) 0.0402(5) Uani d . 1 . . 0
O O51 0.78603(6) 0.8323(3) 0.63083(12) 0.0577(6) Uani d . 1 . . 0
O O52 0.81603(7) 0.6631(2) 0.60081(11) 0.0565(6) Uani d . 1 . . 0
N N11 0.67371(6) 0.4001(2) 0.48927(11) 0.0313(5) Uani d . 1 . . 0
N N12 0.62471(8) 0.4895(3) 0.39448(13) 0.0511(7) Uani d . 1 . . 0
H H12A 0.6269 0.5606 0.4152 0.077 Uiso d R 1 . . 0
H H12B 0.6093 0.4771 0.3548 0.077 Uiso d R 1 . . 0
N N13 0.72907(6) 0.3953(2) 0.61540(11) 0.0297(5) Uani d . 1 . . 0
N N14 0.76902(8) 0.4763(3) 0.72253(13) 0.0498(7) Uani d . 1 . . 0
H H14A 0.7594 0.5550 0.7118 0.075 Uiso d R 1 . . 0
H H14B 0.7873 0.4557 0.7567 0.075 Uiso d R 1 . . 0
N N21 0.64960(6) 0.5463(2) 0.60789(11) 0.0290(5) Uani d . 1 . . 0
N N31 0.47219(6) 1.0903(2) 0.68552(11) 0.0279(5) Uani d . 1 . . 0
N N32 0.42959(7) 1.0059(3) 0.58121(12) 0.0450(7) Uani d . 1 . . 0
H H32A 0.4354 0.9289 0.5958 0.067 Uiso d R 1 . . 0
H H32B 0.4151 1.0180 0.5407 0.067 Uiso d R 1 . . 0
N N41 0.54493(6) 0.9253(2) 0.70158(11) 0.0285(5) Uani d . 1 . . 0
N N51 0.89533(10) 0.7355(3) 0.84941(15) 0.0585(8) Uani d . 1 . . 0
S S11 0.64243(3) 0.23215(9) 0.39370(5) 0.0572(3) Uani d . 1 . . 0
S S12 0.77721(3) 0.22485(9) 0.68819(5) 0.0569(3) Uani d . 1 . . 0
S S31 0.44383(3) 1.26650(8) 0.59227(4) 0.0480(2) Uani d . 1 . . 0
C C13 0.64684(8) 0.3901(3) 0.42814(14) 0.0351(7) Uani d . 1 . . 0
C C12 0.67907(11) 0.1796(3) 0.46588(18) 0.0581(10) Uani d . 1 . . 0
H H12 0.6886 0.0936 0.4731 0.070 Uiso calc R 1 . . 0
C C11 0.69199(9) 0.2792(3) 0.51021(15) 0.0377(7) Uani d . 1 . . 0
C C14 0.72283(9) 0.2783(3) 0.57779(15) 0.0375(7) Uani d . 1 . . 0
C C15 0.74611(11) 0.1775(3) 0.60848(18) 0.0570(9) Uani d . 1 . . 0
H H15 0.7455 0.0938 0.5894 0.068 Uiso calc R 1 . . 0
C C16 0.75702(8) 0.3816(3) 0.67502(15) 0.0360(7) Uani d . 1 . . 0
C C21 0.61128(8) 0.5520(3) 0.57120(15) 0.0344(7) Uani d . 1 . . 0
H H21 0.6038 0.5460 0.5233 0.041 Uiso calc R 1 . . 0
C C22 0.58279(8) 0.5663(3) 0.60116(14) 0.0332(6) Uani d . 1 . . 0
H H22 0.5567 0.5713 0.5735 0.040 Uiso calc R 1 . . 0
C C23 0.59246(8) 0.5736(2) 0.67238(14) 0.0275(6) Uani d . 1 . . 0
C C24 0.63171(8) 0.5632(3) 0.71051(14) 0.0304(6) Uani d . 1 . . 0
H H24 0.6397 0.5660 0.7586 0.036 Uiso calc R 1 . . 0
C C25 0.65884(8) 0.5487(3) 0.67688(14) 0.0313(6) Uani d . 1 . . 0
H H25 0.6850 0.5402 0.7035 0.038 Uiso calc R 1 . . 0
C C26 0.56185(8) 0.5985(3) 0.70691(14) 0.0294(6) Uani d . 1 . . 0
C C33 0.44850(8) 1.1046(3) 0.62154(14) 0.0312(6) Uani d . 1 . . 0
C C32 0.47488(9) 1.3167(3) 0.67159(16) 0.0463(8) Uani d . 1 . . 0
H H32 0.4823 1.4037 0.6835 0.056 Uiso calc R 1 . . 0
C C31 0.48687(8) 1.2117(3) 0.71405(14) 0.0305(6) Uani d . 1 . . 0
C C41 0.58257(8) 0.9250(3) 0.74065(14) 0.0305(6) Uani d . 1 . . 0
H H41 0.5886 0.9316 0.7884 0.037 Uiso calc R 1 . . 0
C C42 0.61289(8) 0.9155(3) 0.71421(14) 0.0303(6) Uani d . 1 . . 0
H H42 0.6386 0.9140 0.7437 0.036 Uiso calc R 1 . . 0
C C43 0.60476(8) 0.9084(2) 0.64351(13) 0.0267(6) Uani d . 1 . . 0
C C44 0.56592(8) 0.9125(3) 0.60251(14) 0.0348(7) Uani d . 1 . . 0
H H44 0.5592 0.9100 0.5546 0.042 Uiso calc R 1 . . 0
C C45 0.53729(8) 0.9204(3) 0.63315(14) 0.0352(7) Uani d . 1 . . 0
H H45 0.5113 0.9223 0.6048 0.042 Uiso calc R 1 . . 0
C C46 0.63705(8) 0.8897(3) 0.61202(14) 0.0298(6) Uani d . 1 . . 0
C C51 0.90640(11) 0.7399(3) 0.7937(2) 0.0547(9) Uani d . 1 . . 0
H H51 0.9330 0.7433 0.8002 0.066 Uiso calc R 1 . . 0
C C52 0.88111(9) 0.7397(3) 0.72674(17) 0.0438(8) Uani d . 1 . . 0
H H52 0.8906 0.7381 0.6896 0.053 Uiso calc R 1 . . 0
C C53 0.84135(9) 0.7420(3) 0.71551(15) 0.0362(7) Uani d . 1 . . 0
C C54 0.82937(10) 0.7414(3) 0.77335(16) 0.0465(8) Uani d . 1 . . 0
H H54 0.8030 0.7455 0.7687 0.056 Uiso calc R 1 . . 0
C C55 0.85729(13) 0.7347(3) 0.83792(18) 0.0569(10) Uani d . 1 . . 0
H H55 0.8487 0.7292 0.8761 0.068 Uiso calc R 1 . . 0
C C56 0.81220(9) 0.7464(3) 0.64308(17) 0.0434(8) Uani d . 1 . . 0
O O1W 0.47681(9) 0.5376(3) 0.54232(16) 0.1017(11) Uani d . 1 . . 0
H H1WA 0.4950 0.5482 0.5854 0.152 Uiso d R 1 . . 0
H H1WB 0.4677 0.6200 0.5241 0.152 Uiso d R 1 . . 0
O O2WA 0.4593(9) 0.7861(11) 0.4797(10) 0.180(11) Uani d P 0.53(3) A 1 2
O O2WB 0.4276(8) 0.7649(15) 0.4966(4) 0.125(8) Uani d P 0.47(3) A 2 2

loop_
_atom_site_aniso_label
_atom_site_aniso_U_11
_atom_site_aniso_U_22
_atom_site_aniso_U_33
_atom_site_aniso_U_12
_atom_site_aniso_U_13
_atom_site_aniso_U_23
Zn1 0.02819(19) 0.02970(19) 0.02533(18) 0.00133(13) 0.00573(14) -0.00109(13)
Zn2 0.0261(2) 0.0262(2) 0.0241(2) 0.000 0.00824(18) 0.000
O1 0.0349(12) 0.0500(13) 0.0386(12) -0.0014(9) 0.0125(9) 0.0029(10)
O2 0.0296(10) 0.0388(11) 0.0404(11) -0.0015(8) 0.0121(9) -0.0068(9)
O3 0.0403(11) 0.0344(11) 0.0352(11) 0.0063(9) 0.0160(9) 0.0039(9)
O4 0.0320(10) 0.0312(11) 0.0331(10) -0.0029(8) 0.0129(9) -0.0024(8)
O21 0.0295(11) 0.0572(14) 0.0392(12) 0.0014(10) 0.0095(10) -0.0099(10)
O22 0.0396(12) 0.0524(13) 0.0265(11) 0.0124(10) 0.0106(9) 0.0036(9)
O41 0.0405(12) 0.0560(14) 0.0297(11) 0.0115(10) 0.0143(9) 0.0003(10)
O42 0.0281(11) 0.0527(13) 0.0377(11) 0.0047(9) 0.0076(9) -0.0088(10)
O51 0.0382(13) 0.0693(17) 0.0616(15) 0.0006(12) 0.0108(11) 0.0081(13)
O52 0.0663(16) 0.0657(16) 0.0384(13) -0.0045(13) 0.0181(12) -0.0042(12)
N11 0.0321(13) 0.0315(13) 0.0270(12) -0.0007(10) 0.0051(10) -0.0032(10)
N12 0.0523(17) 0.0513(17) 0.0335(14) 0.0043(14) -0.0084(13) -0.0058(13)
N13 0.0273(12) 0.0320(13) 0.0276(12) 0.0038(10) 0.0060(10) 0.0033(10)
N14 0.0465(16) 0.0518(17) 0.0346(15) 0.0048(13) -0.0096(12) 0.0014(13)
N21 0.0295(13) 0.0278(13) 0.0295(12) 0.0002(9) 0.0091(10) -0.0008(10)
N31 0.0275(12) 0.0292(13) 0.0252(12) 0.0005(9) 0.0060(10) 0.0014(10)
N32 0.0500(16) 0.0435(16) 0.0293(13) -0.0004(13) -0.0038(12) -0.0010(12)
N41 0.0287(12) 0.0282(12) 0.0287(12) 0.0006(9) 0.0096(10) 0.0008(10)
N51 0.077(2) 0.0347(16) 0.0493(19) 0.0030(15) 0.0010(17) -0.0027(13)
S11 0.0676(6) 0.0463(5) 0.0462(5) -0.0082(4) 0.0025(5) -0.0206(4)
S12 0.0557(6) 0.0556(6) 0.0502(5) 0.0247(4) 0.0045(4) 0.0157(4)
S31 0.0538(5) 0.0391(5) 0.0397(4) 0.0046(4) -0.0005(4) 0.0142(4)
C13 0.0345(16) 0.0392(17) 0.0314(16) -0.0066(13) 0.0103(13) -0.0090(13)
C12 0.073(2) 0.0335(18) 0.057(2) 0.0056(17) 0.0060(19) -0.0107(16)
C11 0.0431(18) 0.0302(16) 0.0388(17) 0.0038(13) 0.0118(14) -0.0020(13)
C14 0.0405(17) 0.0348(17) 0.0368(17) 0.0049(13) 0.0121(14) 0.0009(13)
C15 0.070(2) 0.0405(19) 0.055(2) 0.0184(18) 0.0120(19) -0.0009(16)
C16 0.0283(15) 0.0435(18) 0.0345(16) 0.0054(13) 0.0079(13) 0.0084(14)
C21 0.0341(16) 0.0406(17) 0.0258(14) -0.0010(13) 0.0058(12) 0.0000(12)
C22 0.0284(15) 0.0398(17) 0.0287(15) 0.0010(12) 0.0055(12) 0.0010(12)
C23 0.0316(15) 0.0216(14) 0.0274(14) 0.0004(11) 0.0069(12) -0.0010(11)
C24 0.0343(16) 0.0313(15) 0.0223(14) -0.0013(12) 0.0050(12) -0.0014(11)
C25 0.0256(14) 0.0376(16) 0.0266(15) -0.0007(12) 0.0027(12) -0.0017(12)
C26 0.0310(16) 0.0250(14) 0.0325(16) 0.0015(11) 0.0108(13) 0.0017(12)
C33 0.0272(15) 0.0376(16) 0.0296(15) 0.0044(12) 0.0101(12) 0.0052(13)
C32 0.052(2) 0.0319(17) 0.0462(19) -0.0022(14) 0.0042(16) 0.0037(14)
C31 0.0289(15) 0.0270(15) 0.0353(15) 0.0002(11) 0.0101(12) -0.0002(12)
C41 0.0334(16) 0.0330(16) 0.0247(14) 0.0004(12) 0.0088(12) 0.0010(12)
C42 0.0274(14) 0.0326(15) 0.0288(15) 0.0016(11) 0.0064(12) 0.0013(12)
C43 0.0288(14) 0.0205(13) 0.0318(15) 0.0017(11) 0.0112(12) -0.0003(11)
C44 0.0362(16) 0.0453(18) 0.0238(14) 0.0007(13) 0.0110(13) -0.0020(13)
C45 0.0258(15) 0.0473(18) 0.0288(15) -0.0002(13) 0.0037(12) -0.0012(13)
C46 0.0320(16) 0.0270(15) 0.0317(16) 0.0003(12) 0.0118(13) -0.0021(12)
C51 0.047(2) 0.0375(19) 0.067(2) 0.0031(15) 0.0013(18) -0.0027(17)
C52 0.0429(19) 0.0402(18) 0.0492(19) 0.0016(14) 0.0164(16) 0.0006(15)
C53 0.0415(18) 0.0297(16) 0.0386(17) -0.0038(13) 0.0146(14) -0.0016(13)
C54 0.057(2) 0.0446(19) 0.0432(19) -0.0052(16) 0.0227(17) -0.0031(15)
C55 0.098(3) 0.0368(19) 0.0395(19) 0.0000(19) 0.027(2) -0.0038(15)
C56 0.0405(19) 0.050(2) 0.0432(19) -0.0126(16) 0.0180(15) 0.0048(16)
O1W 0.097(2) 0.111(3) 0.0667(19) -0.011(2) -0.0161(18) -0.0146(18)
O2WA 0.21(2) 0.117(7) 0.125(9) -0.023(8) -0.060(12) 0.026(6)
O2WB 0.191(17) 0.089(8) 0.067(5) 0.036(9) 0.003(6) -0.023(4)

loop_
_atom_type_symbol
_atom_type_description
_atom_type_scat_dispersion_real
_atom_type_scat_dispersion_imag
_atom_type_scat_source
C C 0.0033 0.0000 'International Tables Vol C Tables 4.2.6.8 and 6.1.1.4'
H H 0.0000 0.0000 'International Tables Vol C Tables 4.2.6.8 and 6.1.1.4'
N N 0.0061 0.0000 'International Tables Vol C Tables 4.2.6.8 and 6.1.1.4'
O O 0.0106 0.0000 'International Tables Vol C Tables 4.2.6.8 and 6.1.1.4'
S S 0.1246 0.0000 'International Tables Vol C Tables 4.2.6.8 and 6.1.1.4'
Zn Zn 0.2839 0.0000 'International Tables Vol C Tables 4.2.6.8 and 6.1.1.4'

loop_
_geom_angle_atom_site_label_1
_geom_angle_atom_site_label_2
_geom_angle_atom_site_label_3
_geom_angle_site_symmetry_1
_geom_angle_site_symmetry_3
_geom_angle
N11 Zn1 O3 . . 95.29(8)
N11 Zn1 O2 . . 173.66(8)
O3 Zn1 O2 . . 90.11(8)
N11 Zn1 N13 . . 79.16(9)
O3 Zn1 N13 . . 173.11(8)
O2 Zn1 N13 . . 95.20(8)
N11 Zn1 N21 . . 96.90(9)
O3 Zn1 N21 . . 88.00(8)
O2 Zn1 N21 . . 86.57(8)
N13 Zn1 N21 . . 96.67(8)
N11 Zn1 O1 . . 88.03(8)
O3 Zn1 O1 . . 87.77(7)
O2 Zn1 O1 . . 88.88(7)
N13 Zn1 O1 . . 87.96(8)
N21 Zn1 O1 . . 173.78(8)
O4 Zn2 O4 . 2_656 88.32(10)
O4 Zn2 N31 . 2_656 175.62(8)
O4 Zn2 N31 2_656 2_656 96.02(8)
O4 Zn2 N31 . . 96.02(8)
O4 Zn2 N31 2_656 . 175.62(8)
N31 Zn2 N31 2_656 . 79.64(12)
O4 Zn2 N41 . 2_656 90.78(8)
O4 Zn2 N41 2_656 2_656 88.38(8)
N31 Zn2 N41 2_656 2_656 89.95(8)
N31 Zn2 N41 . 2_656 90.95(8)
O4 Zn2 N41 . . 88.38(8)
O4 Zn2 N41 2_656 . 90.78(8)
N31 Zn2 N41 2_656 . 90.95(8)
N31 Zn2 N41 . . 89.95(8)
N41 Zn2 N41 2_656 . 178.83(12)
Zn1 O1 H1A . . 130.3
Zn1 O1 H1B . . 114.4
H1A O1 H1B . . 111.0
Zn1 O2 H2A . . 121.6
Zn1 O2 H2B . . 116.2
H2A O2 H2B . . 110.8
Zn1 O3 H3A . . 120.8
Zn1 O3 H3B . . 118.4
H3A O3 H3B . . 99.1
Zn2 O4 H4A . . 116.9
Zn2 O4 H4B . . 103.8
H4A O4 H4B . . 106.8
C13 N11 C11 . . 110.9(2)
C13 N11 Zn1 . . 134.3(2)
C11 N11 Zn1 . . 114.85(18)
C13 N12 H12A . . 116.9
C13 N12 H12B . . 119.5
H12A N12 H12B . . 123.6
C16 N13 C14 . . 111.2(2)
C16 N13 Zn1 . . 135.6(2)
C14 N13 Zn1 . . 113.01(17)
C16 N14 H14A . . 117.8
C16 N14 H14B . . 114.9
H14A N14 H14B . . 126.6
C25 N21 C21 . . 116.4(2)
C25 N21 Zn1 . . 120.79(18)
C21 N21 Zn1 . . 122.38(18)
C33 N31 C31 . . 110.9(2)
C33 N31 Zn2 . . 135.87(19)
C31 N31 Zn2 . . 112.47(16)
C33 N32 H32A . . 117.3
C33 N32 H32B . . 122.4
H32A N32 H32B . . 119.7
C45 N41 C41 . . 116.7(2)
C45 N41 Zn2 . . 123.32(18)
C41 N41 Zn2 . . 119.93(18)
C55 N51 C51 . . 115.9(3)
C12 S11 C13 . . 89.62(15)
C15 S12 C16 . . 89.71(15)
C32 S31 C33 . . 89.61(14)
N11 C13 N12 . . 124.7(3)
N11 C13 S11 . . 113.5(2)
N12 C13 S11 . . 121.8(2)
C11 C12 S11 . . 110.6(3)
C11 C12 H12 . . 124.7
S11 C12 H12 . . 124.7
C12 C11 N11 . . 115.4(3)
C12 C11 C14 . . 128.8(3)
N11 C11 C14 . . 115.8(2)
C15 C14 N13 . . 115.1(3)
C15 C14 C11 . . 127.9(3)
N13 C14 C11 . . 116.9(2)
C14 C15 S12 . . 110.4(3)
C14 C15 H15 . . 124.8
S12 C15 H15 . . 124.8
N13 C16 N14 . . 124.8(3)
N13 C16 S12 . . 113.6(2)
N14 C16 S12 . . 121.6(2)
N21 C21 C22 . . 123.0(3)
N21 C21 H21 . . 118.5
C22 C21 H21 . . 118.5
C21 C22 C23 . . 120.5(3)
C21 C22 H22 . . 119.8
C23 C22 H22 . . 119.8
C22 C23 C24 . . 116.8(3)
C22 C23 C26 . . 121.7(2)
C24 C23 C26 . . 121.5(2)
C25 C24 C23 . . 119.6(2)
C25 C24 H24 . . 120.2
C23 C24 H24 . . 120.2
N21 C25 C24 . . 123.5(2)
N21 C25 H25 . . 118.2
C24 C25 H25 . . 118.2
O22 C26 O21 . . 125.3(3)
O22 C26 C23 . . 117.4(2)
O21 C26 C23 . . 117.3(2)
N31 C33 N32 . . 124.7(3)
N31 C33 S31 . . 113.9(2)
N32 C33 S31 . . 121.4(2)
C31 C32 S31 . . 110.4(2)
C31 C32 H32 . . 124.8
S31 C32 H32 . . 124.8
C32 C31 N31 . . 115.2(3)
C32 C31 C31 . 2_656 127.70(18)
N31 C31 C31 . 2_656 117.06(15)
N41 C41 C42 . . 123.6(2)
N41 C41 H41 . . 118.2
C42 C41 H41 . . 118.2
C41 C42 C43 . . 119.3(3)
C41 C42 H42 . . 120.3
C43 C42 H42 . . 120.3
C42 C43 C44 . . 117.5(2)
C42 C43 C46 . . 121.3(2)
C44 C43 C46 . . 121.2(2)
C45 C44 C43 . . 119.5(2)
C45 C44 H44 . . 120.2
C43 C44 H44 . . 120.2
N41 C45 C44 . . 123.3(3)
N41 C45 H45 . . 118.4
C44 C45 H45 . . 118.4
O41 C46 O42 . . 126.1(3)
O41 C46 C43 . . 116.7(2)
O42 C46 C43 . . 117.1(2)
N51 C51 C52 . . 124.4(3)
N51 C51 H51 . . 117.8
C52 C51 H51 . . 117.8
C51 C52 C53 . . 119.0(3)
C51 C52 H52 . . 120.5
C53 C52 H52 . . 120.5
C52 C53 C54 . . 117.1(3)
C52 C53 C56 . . 121.3(3)
C54 C53 C56 . . 121.5(3)
C55 C54 C53 . . 118.8(3)
C55 C54 H54 . . 120.6
C53 C54 H54 . . 120.6
N51 C55 C54 . . 124.6(3)
N51 C55 H55 . . 117.7
C54 C55 H55 . . 117.7
O52 C56 O51 . . 125.4(3)
O52 C56 C53 . . 117.3(3)
O51 C56 C53 . . 117.3(3)
H1WA O1W H1WB . . 109.2

loop_
_geom_bond_atom_site_label_1
_geom_bond_atom_site_label_2
_geom_bond_site_symmetry_2
_geom_bond_distance
_geom_bond_publ_flag
Zn1 O1 . 2.2077(19) y
Zn1 O2 . 2.1218(19) y
Zn1 O3 . 2.1178(18) y
Zn1 N11 . 2.102(2) y
Zn1 N13 . 2.140(2) y
Zn1 N21 . 2.166(2) y
Zn2 O4 . 2.1447(18) y
Zn2 O4 2_656 2.1447(18) ?
Zn2 N31 2_656 2.146(2) ?
Zn2 N31 . 2.146(2) y
Zn2 N41 2_656 2.161(2) ?
Zn2 N41 . 2.161(2) y
O1 H1A . 0.8149 ?
O1 H1B . 0.8467 ?
O2 H2A . 0.8496 ?
O2 H2B . 0.8363 ?
O3 H3A . 0.8154 ?
O3 H3B . 0.8434 ?
O4 H4A . 0.8542 ?
O4 H4B . 0.9320 ?
O21 C26 . 1.250(3) ?
O22 C26 . 1.246(3) ?
O41 C46 . 1.246(3) ?
O42 C46 . 1.254(3) ?
O51 C56 . 1.250(4) ?
O52 C56 . 1.247(4) ?
N11 C13 . 1.314(3) ?
N11 C11 . 1.390(4) ?
N12 C13 . 1.329(4) ?
N12 H12A . 0.8261 ?
N12 H12B . 0.8312 ?
N13 C16 . 1.314(3) ?
N13 C14 . 1.389(4) ?
N14 C16 . 1.333(4) ?
N14 H14A . 0.8687 ?
N14 H14B . 0.8174 ?
N21 C25 . 1.340(3) ?
N21 C21 . 1.347(3) ?
N31 C33 . 1.318(3) ?
N31 C31 . 1.389(3) ?
N32 C33 . 1.334(4) ?
N32 H32A . 0.8368 ?
N32 H32B . 0.8328 ?
N41 C45 . 1.336(3) ?
N41 C41 . 1.337(3) ?
N51 C55 . 1.320(5) ?
N51 C51 . 1.326(5) ?
S11 C12 . 1.717(4) ?
S11 C13 . 1.733(3) ?
S12 C15 . 1.720(4) ?
S12 C16 . 1.730(3) ?
S31 C32 . 1.722(3) ?
S31 C33 . 1.733(3) ?
C12 C11 . 1.335(4) ?
C12 H12 . 0.9300 ?
C11 C14 . 1.467(4) ?
C14 C15 . 1.342(4) ?
C15 H15 . 0.9300 ?
C21 C22 . 1.367(4) ?
C21 H21 . 0.9300 ?
C22 C23 . 1.384(4) ?
C22 H22 . 0.9300 ?
C23 C24 . 1.384(4) ?
C23 C26 . 1.516(4) ?
C24 C25 . 1.377(4) ?
C24 H24 . 0.9300 ?
C25 H25 . 0.9300 ?
C32 C31 . 1.351(4) ?
C32 H32 . 0.9300 ?
C31 C31 2_656 1.468(5) ?
C41 C42 . 1.375(4) ?
C41 H41 . 0.9300 ?
C42 C43 . 1.380(4) ?
C42 H42 . 0.9300 ?
C43 C44 . 1.384(4) ?
C43 C46 . 1.518(4) ?
C44 C45 . 1.376(4) ?
C44 H44 . 0.9300 ?
C45 H45 . 0.9300 ?
C51 C52 . 1.377(5) ?
C51 H51 . 0.9300 ?
C52 C53 . 1.382(4) ?
C52 H52 . 0.9300 ?
C53 C54 . 1.385(4) ?
C53 C56 . 1.514(4) ?
C54 C55 . 1.379(5) ?
C54 H54 . 0.9300 ?
C55 H55 . 0.9300 ?
O1W H1WA . 0.9187 ?
O1W H1WB . 0.9291 ?

loop_
_geom_hbond_atom_site_label_D
_geom_hbond_atom_site_label_H
_geom_hbond_atom_site_label_A
_geom_hbond_site_symmetry_A
_geom_hbond_distance_DH
_geom_hbond_distance_HA
_geom_hbond_distance_DA
_geom_hbond_angle_DHA
_geom_hbond_publ_flag
O1 H1A O52 . 0.81 2.08 2.856(3) 161 y
O1 H1B O51 7_666 0.85 2.02 2.859(3) 172 y
O2 H2A O51 . 0.85 1.85 2.702(4) 179 y
O2 H2B O42 . 0.84 1.84 2.660(3) 166 y
O3 H3A O52 7_666 0.82 1.89 2.686(3) 165 y
O3 H3B O41 . 0.84 1.79 2.634(3) 177 y
O4 H4A O22 2_656 0.85 1.85 2.699(3) 173 y
O4 H4B O21 . 0.93 1.81 2.741(3) 175 y
O1W H1WA O21 . 0.92 1.81 2.720(4) 168 y
O1W H1WB O2WA . 0.93 1.89 2.799(14) 167 y
O1W H1WB O2WB . 0.93 2.01 2.873(19) 154 y
N12 H12A O3 . 0.83 2.22 2.972(4) 151 y
N12 H12B O22 6_565 0.83 2.00 2.803(3) 161 y
N14 H14A O2 . 0.87 2.27 3.061(4) 151 y
N14 H14B O42 4_646 0.82 2.12 2.929(3) 171 y
N32 H32A O4 . 0.84 2.35 3.117(3) 153 y
N32 H32B O41 5_676 0.83 2.19 2.980(3) 159 y
